data_7122860
loop_
_publ_author_name
'Huang, Yanting'
'Wang, Xiaoping'
'Li, Yan'
'Yang, Ming-Chung'
'Su, Ming-Der'
'Zhu, Hongping'

_publ_section_title
;
 A self-hydrosilylation of phosphanylhydrosilylalkynes promoted by
 B(C6F5)3? An experimental and mechanistic study
;
_journal_name_full 'Chemical Communications'
_journal_paper_doi 10.1039/C8CC09022J
_journal_year 2019
_chemical_formula_sum 'C42 H25 B F15 O P Si'
_chemical_formula_weight 900.49
_space_group_crystal_system monoclinic
_space_group_IT_number 15
_space_group_name_Hall '-C 2yc'
_space_group_name_H-M_alt 'C 1 2/c 1'
_symmetry_space_group_name_Hall '-C 2yc'
_symmetry_space_group_name_H-M 'C 1 2/c 1'
_atom_sites_solution_hydrogens geom
_atom_sites_solution_primary direct
_atom_sites_solution_secondary difmap
_audit_creation_method SHELXL-2014/7
_audit_update_record
;
2018-12-04 deposited with the CCDC.
2019-01-15 downloaded from the CCDC.
;
_cell_angle_alpha 90
_cell_angle_beta 98.690(2)
_cell_angle_gamma 90
_cell_formula_units_Z 8
_cell_length_a 36.7083(8)
_cell_length_b 11.2563(2)
_cell_length_c 18.6415(4)
_cell_measurement_reflns_used 6146
_cell_measurement_temperature 173(2)
_cell_measurement_theta_max 62.2340
_cell_measurement_theta_min 4.1110
_cell_volume 7614.2(3)
_computing_cell_refinement 'CrysAlisPro 1.171.38.43 (Rigaku Oxford Diffraction, 2015)'
_computing_data_collection 'CrysAlisPro 1.171.38.43 (Rigaku Oxford Diffraction, 2015)'
_computing_data_reduction 'CrysAlisPro 1.171.38.43 (Rigaku Oxford Diffraction, 2015)'
_computing_molecular_graphics Diamond
_computing_publication_material 'Brucker SHELXL'
_computing_structure_refinement 'SHELXL-2014/7 (Sheldrick, 2014)'
_computing_structure_solution 'SHELXS-97 (Sheldrick, 1990)'
_diffrn_ambient_temperature 173(2)
_diffrn_detector_area_resol_mean 16.1904
_diffrn_measured_fraction_theta_full 0.989
_diffrn_measured_fraction_theta_max 0.989
_diffrn_measurement_device_type 'Xcalibur, Sapphire3, Gemini ultra'
_diffrn_measurement_method '\w scans'
_diffrn_radiation_type CuK\a
_diffrn_radiation_wavelength 1.54178
_diffrn_reflns_av_R_equivalents 0.0202
_diffrn_reflns_av_unetI/netI 0.0293
_diffrn_reflns_Laue_measured_fraction_full 0.989
_diffrn_reflns_Laue_measured_fraction_max 0.989
_diffrn_reflns_limit_h_max 41
_diffrn_reflns_limit_h_min -38
_diffrn_reflns_limit_k_max 12
_diffrn_reflns_limit_k_min -12
_diffrn_reflns_limit_l_max 21
_diffrn_reflns_limit_l_min -18
_diffrn_reflns_number 11905
_diffrn_reflns_point_group_measured_fraction_full 0.989
_diffrn_reflns_point_group_measured_fraction_max 0.989
_diffrn_reflns_theta_full 62.152
_diffrn_reflns_theta_max 62.152
_diffrn_reflns_theta_min 4.112
_exptl_absorpt_coefficient_mu 1.939
_exptl_absorpt_correction_T_max 0.6862
_exptl_absorpt_correction_T_min 0.6325
_exptl_absorpt_correction_type multi-scan
_exptl_absorpt_process_details
'CrysAlisPro 1.171.38.43 (Rigaku Oxford Diffraction, 2015) Empirical absorption correction using spherical harmonics, implemented in SCALE3 ABSPACK scaling algorithm.'
_exptl_crystal_colour colorless
_exptl_crystal_density_diffrn 1.571
_exptl_crystal_density_meas ?
_exptl_crystal_density_method 'not measured'
_exptl_crystal_description block
_exptl_crystal_F_000 3632
_exptl_crystal_size_max 0.260
_exptl_crystal_size_mid 0.240
_exptl_crystal_size_min 0.210
_refine_diff_density_max 0.302
_refine_diff_density_min -0.303
_refine_diff_density_rms 0.045
_refine_ls_extinction_method none
_refine_ls_goodness_of_fit_ref 0.994
_refine_ls_hydrogen_treatment 'constrained and isotropic'
_refine_ls_matrix_type full
_refine_ls_number_parameters 553
_refine_ls_number_reflns 5940
_refine_ls_number_restraints 0
_refine_ls_restrained_S_all 0.994
_refine_ls_R_factor_all 0.0349
_refine_ls_R_factor_gt 0.0320
_refine_ls_shift/su_max 0.001
_refine_ls_shift/su_mean 0.000
_refine_ls_structure_factor_coef Fsqd
_refine_ls_weighting_details 'w=1/[\s^2^(Fo^2^)+(0.0539P)^2^+4.2823P] where P=(Fo^2^+2Fc^2^)/3'
_refine_ls_weighting_scheme calc
_refine_ls_wR_factor_gt 0.0855
_refine_ls_wR_factor_ref 0.0883
_reflns_Friedel_coverage 0.000
_reflns_number_gt 5447
_reflns_number_total 5940
_reflns_threshold_expression 'I > 2\s(I)'
_cod_data_source_file c8cc09022j2.cif
_cod_data_source_block hyt-170531
_cod_depositor_comments
;
The following automatic conversions were performed:

'_exptl_crystal_density_meas' value 'not measured' was changed to '?'
- the value is perceived as not measured.

Automatic conversion script
Id: cif_fix_values 4973 2017-02-22 13:04:09Z antanas 
;
_cod_database_code 7122860
_shelx_shelxl_version_number 2014/7
_shelx_space_group_comment
;
The symmetry employed for this shelxl refinement is uniquely defined
by the following loop, which should always be used as a source of
symmetry information in preference to the above space-group names.
They are only intended as comments.
;
_shelx_estimated_absorpt_t_min 0.633
_shelx_estimated_absorpt_t_max 0.686

loop_
_space_group_symop_operation_xyz
'x, y, z'
'-x, y, -z+1/2'
'x+1/2, y+1/2, z'
'-x+1/2, y+1/2, -z+1/2'
'-x, -y, -z'
'x, -y, z-1/2'
'-x+1/2, -y+1/2, -z'
'x+1/2, -y+1/2, z-1/2'

loop_
_atom_site_label
_atom_site_type_symbol
_atom_site_fract_x
_atom_site_fract_y
_atom_site_fract_z
_atom_site_U_iso_or_equiv
_atom_site_adp_type
_atom_site_occupancy
_atom_site_site_symmetry_order
_atom_site_calc_flag
_atom_site_refinement_flags_posn
_atom_site_refinement_flags_adp
P1 P 0.11227(2) 0.83608(3) 0.18341(2) 0.02170(11) Uani 1 1 d . .
Si1 Si 0.15033(2) 0.59012(4) 0.24906(2) 0.02774(12) Uani 1 1 d . .
B1 B 0.11852(5) 0.72833(16) 0.02953(9) 0.0249(4) Uani 1 1 d . .
F1 F 0.15432(3) 0.95029(9) -0.02789(7) 0.0480(3) Uani 1 1 d . .
F2 F 0.21120(4) 0.94830(11) -0.09890(9) 0.0742(5) Uani 1 1 d . .
F3 F 0.24651(4) 0.74328(12) -0.12195(8) 0.0660(4) Uani 1 1 d . .
F4 F 0.22117(4) 0.53439(11) -0.07472(7) 0.0552(3) Uani 1 1 d . .
F5 F 0.16294(3) 0.53119(9) -0.00676(6) 0.0435(3) Uani 1 1 d . .
F6 F 0.07629(3) 0.49997(9) 0.05239(5) 0.0369(2) Uani 1 1 d . .
F7 F 0.02106(3) 0.40999(9) -0.04022(6) 0.0403(3) Uani 1 1 d . .
F8 F 0.00033(3) 0.51091(10) -0.17228(6) 0.0442(3) Uani 1 1 d . .
F9 F 0.03838(3) 0.70235(10) -0.21189(5) 0.0416(3) Uani 1 1 d . .
F10 F 0.09223(3) 0.79882(9) -0.11898(5) 0.0362(2) Uani 1 1 d . .
F11 F 0.12159(3) 0.63835(11) 0.39986(6) 0.0440(3) Uani 1 1 d . .
F12 F 0.15547(4) 0.75216(12) 0.51666(6) 0.0542(3) Uani 1 1 d . .
F13 F 0.22119(4) 0.85980(12) 0.51417(6) 0.0536(3) Uani 1 1 d . .
F14 F 0.25359(3) 0.84983(10) 0.39249(7) 0.0470(3) Uani 1 1 d . .
F15 F 0.22008(3) 0.73677(10) 0.27452(5) 0.0386(2) Uani 1 1 d . .
O1 O 0.10412(3) 0.84871(9) 0.04367(6) 0.0245(2) Uani 1 1 d . .
C1 C 0.13144(4) 0.65604(14) 0.10388(9) 0.0260(3) Uani 1 1 d . .
H1A H 0.1397 0.5770 0.0983 0.031 Uiso 1 1 calc R U
C2 C 0.13206(4) 0.69331(14) 0.17275(8) 0.0243(3) Uani 1 1 d . .
C3 C 0.11391(6) 0.48661(17) 0.26985(11) 0.0442(5) Uani 1 1 d . .
H3A H 0.1043 0.4414 0.2262 0.066 Uiso 1 1 calc R U
H3B H 0.0939 0.5321 0.2860 0.066 Uiso 1 1 calc R U
H3C H 0.1244 0.4318 0.3084 0.066 Uiso 1 1 calc R U
C4 C 0.18812(6) 0.49918(17) 0.22039(10) 0.0414(4) Uani 1 1 d . .
H4A H 0.1778 0.4448 0.1815 0.062 Uiso 1 1 calc R U
H4B H 0.2003 0.4532 0.2619 0.062 Uiso 1 1 calc R U
H4C H 0.2061 0.5517 0.2027 0.062 Uiso 1 1 calc R U
C5 C 0.14586(4) 0.95308(14) 0.19220(8) 0.0253(3) Uani 1 1 d . .
C6 C 0.13657(5) 1.06772(15) 0.21249(9) 0.0298(4) Uani 1 1 d . .
H6A H 0.1127 1.0832 0.2240 0.036 Uiso 1 1 calc R U
C7 C 0.16209(5) 1.15778(16) 0.21567(11) 0.0392(4) Uani 1 1 d . .
H7A H 0.1560 1.2350 0.2305 0.047 Uiso 1 1 calc R U
C8 C 0.19643(6) 1.13656(19) 0.19744(12) 0.0490(5) Uani 1 1 d . .
H8A H 0.2139 1.1992 0.1995 0.059 Uiso 1 1 calc R U
C9 C 0.20559(5) 1.02444(19) 0.17612(12) 0.0459(5) Uani 1 1 d . .
H9A H 0.2293 1.0104 0.1634 0.055 Uiso 1 1 calc R U
C10 C 0.18042(5) 0.93237(16) 0.17321(9) 0.0324(4) Uani 1 1 d . .
H10A H 0.1868 0.8554 0.1583 0.039 Uiso 1 1 calc R U
C11 C 0.08887(4) 0.83552(14) 0.26211(8) 0.0248(3) Uani 1 1 d . .
C12 C 0.09834(5) 0.91327(15) 0.31997(9) 0.0318(4) Uani 1 1 d . .
H12A H 0.1184 0.9664 0.3200 0.038 Uiso 1 1 calc R U
C13 C 0.07847(5) 0.91320(17) 0.37751(9) 0.0373(4) Uani 1 1 d . .
H13A H 0.0847 0.9673 0.4165 0.045 Uiso 1 1 calc R U
C14 C 0.04973(5) 0.83517(18) 0.37840(9) 0.0362(4) Uani 1 1 d . .
H14A H 0.0361 0.8359 0.4178 0.043 Uiso 1 1 calc R U
C15 C 0.04065(5) 0.75561(17) 0.32204(9) 0.0332(4) Uani 1 1 d . .
H15A H 0.0210 0.7011 0.3231 0.040 Uiso 1 1 calc R U
C16 C 0.06022(5) 0.75540(15) 0.26414(9) 0.0286(4) Uani 1 1 d . .
H16A H 0.0540 0.7003 0.2256 0.034 Uiso 1 1 calc R U
C17 C 0.15553(5) 0.74066(15) -0.01104(8) 0.0268(3) Uani 1 1 d . .
C18 C 0.16997(5) 0.84375(15) -0.03631(10) 0.0336(4) Uani 1 1 d . .
C19 C 0.19966(6) 0.84558(17) -0.07345(12) 0.0434(5) Uani 1 1 d . .
C20 C 0.21746(5) 0.74218(19) -0.08612(11) 0.0434(5) Uani 1 1 d . .
C21 C 0.20453(5) 0.63748(17) -0.06226(10) 0.0376(4) Uani 1 1 d . .
C22 C 0.17442(5) 0.63890(15) -0.02642(9) 0.0308(4) Uani 1 1 d . .
C23 C 0.08719(4) 0.65534(14) -0.02800(8) 0.0254(3) Uani 1 1 d . .
C24 C 0.06827(5) 0.55440(14) -0.01290(8) 0.0275(3) Uani 1 1 d . .
C25 C 0.03946(5) 0.50538(15) -0.05962(9) 0.0301(4) Uani 1 1 d . .
C26 C 0.02879(5) 0.55634(16) -0.12648(9) 0.0312(4) Uani 1 1 d . .
C27 C 0.04758(5) 0.65408(15) -0.14584(9) 0.0307(4) Uani 1 1 d . .
C28 C 0.07570(5) 0.70143(14) -0.09678(9) 0.0271(3) Uani 1 1 d . .
C29 C 0.16980(5) 0.68022(15) 0.33230(9) 0.0288(4) Uani 1 1 d . .
C30 C 0.15445(5) 0.68891(16) 0.39558(9) 0.0322(4) Uani 1 1 d . .
C31 C 0.17124(5) 0.74720(17) 0.45637(9) 0.0375(4) Uani 1 1 d . .
C32 C 0.20465(5) 0.80243(17) 0.45569(10) 0.0381(4) Uani 1 1 d . .
C33 C 0.22099(5) 0.79774(16) 0.39368(10) 0.0350(4) Uani 1 1 d . .
C34 C 0.20328(5) 0.73812(15) 0.33421(9) 0.0308(4) Uani 1 1 d . .
C35 C 0.08033(4) 0.86406(14) 0.09554(8) 0.0234(3) Uani 1 1 d . .
C36 C 0.04744(4) 0.77993(15) 0.08533(8) 0.0276(3) Uani 1 1 d . .
H36A H 0.0342 0.7877 0.0358 0.041 Uiso 1 1 calc R U
H36B H 0.0309 0.8000 0.1201 0.041 Uiso 1 1 calc R U
H36C H 0.0561 0.6980 0.0935 0.041 Uiso 1 1 calc R U
C37 C 0.06819(4) 0.99319(14) 0.09689(8) 0.0255(3) Uani 1 1 d . .
C38 C 0.08644(5) 1.08056(15) 0.06362(9) 0.0294(4) Uani 1 1 d . .
H38A H 0.1060 1.0593 0.0382 0.035 Uiso 1 1 calc R U
C39 C 0.07625(5) 1.19866(16) 0.06736(9) 0.0366(4) Uani 1 1 d . .
H39A H 0.0886 1.2576 0.0436 0.044 Uiso 1 1 calc R U
C40 C 0.04837(6) 1.23138(17) 0.10537(10) 0.0414(4) Uani 1 1 d . .
H40A H 0.0416 1.3125 0.1079 0.050 Uiso 1 1 calc R U
C41 C 0.03041(5) 1.14523(17) 0.13968(10) 0.0406(4) Uani 1 1 d . .
H41A H 0.0114 1.1674 0.1663 0.049 Uiso 1 1 calc R U
C42 C 0.04007(5) 1.02691(16) 0.13542(9) 0.0328(4) Uani 1 1 d . .
H42A H 0.0275 0.9682 0.1589 0.039 Uiso 1 1 calc R U

loop_
_atom_site_aniso_label
_atom_site_aniso_U_11
_atom_site_aniso_U_22
_atom_site_aniso_U_33
_atom_site_aniso_U_23
_atom_site_aniso_U_13
_atom_site_aniso_U_12
P1 0.0228(2) 0.0215(2) 0.0215(2) -0.00013(14) 0.00573(15) -0.00081(15)
Si1 0.0304(2) 0.0252(2) 0.0275(2) 0.00415(17) 0.00420(17) 0.00188(17)
B1 0.0293(9) 0.0219(9) 0.0246(9) -0.0018(7) 0.0071(7) 0.0001(7)
F1 0.0581(7) 0.0240(5) 0.0708(8) 0.0052(5) 0.0383(6) 0.0047(5)
F2 0.0914(10) 0.0378(7) 0.1114(12) 0.0008(7) 0.0734(10) -0.0110(7)
F3 0.0559(8) 0.0618(8) 0.0929(10) -0.0101(7) 0.0521(7) -0.0030(6)
F4 0.0582(7) 0.0410(7) 0.0735(8) -0.0071(6) 0.0332(6) 0.0157(6)
F5 0.0586(7) 0.0229(5) 0.0547(6) -0.0037(4) 0.0274(5) 0.0029(5)
F6 0.0520(6) 0.0297(5) 0.0281(5) 0.0050(4) 0.0026(4) -0.0088(5)
F7 0.0460(6) 0.0312(5) 0.0443(6) -0.0039(4) 0.0083(5) -0.0132(4)
F8 0.0392(6) 0.0455(6) 0.0436(6) -0.0082(5) -0.0076(5) -0.0030(5)
F9 0.0471(6) 0.0472(6) 0.0279(5) 0.0059(4) -0.0028(4) 0.0068(5)
F10 0.0443(6) 0.0314(5) 0.0328(5) 0.0084(4) 0.0056(4) -0.0030(4)
F11 0.0339(6) 0.0618(7) 0.0383(5) 0.0079(5) 0.0119(4) -0.0018(5)
F12 0.0576(7) 0.0762(9) 0.0318(6) -0.0045(5) 0.0169(5) 0.0076(6)
F13 0.0575(7) 0.0590(8) 0.0406(6) -0.0163(5) -0.0050(5) 0.0036(6)
F14 0.0335(6) 0.0464(7) 0.0600(7) -0.0081(5) 0.0041(5) -0.0051(5)
F15 0.0350(5) 0.0462(6) 0.0373(5) 0.0024(4) 0.0138(4) 0.0008(5)
O1 0.0290(6) 0.0222(5) 0.0239(5) -0.0009(4) 0.0094(4) 0.0014(4)
C1 0.0258(8) 0.0220(8) 0.0308(8) -0.0019(6) 0.0066(6) -0.0008(6)
C2 0.0250(8) 0.0222(8) 0.0258(8) 0.0011(6) 0.0044(6) -0.0007(6)
C3 0.0495(11) 0.0344(10) 0.0491(11) 0.0097(8) 0.0090(9) -0.0051(9)
C4 0.0466(11) 0.0366(10) 0.0403(10) 0.0007(8) 0.0039(8) 0.0123(9)
C5 0.0267(8) 0.0268(8) 0.0225(7) 0.0023(6) 0.0042(6) -0.0024(7)
C6 0.0305(8) 0.0280(9) 0.0315(8) 0.0000(7) 0.0063(7) -0.0021(7)
C7 0.0432(11) 0.0274(9) 0.0469(10) -0.0009(8) 0.0064(8) -0.0076(8)
C8 0.0397(11) 0.0405(11) 0.0668(13) 0.0041(10) 0.0084(9) -0.0170(9)
C9 0.0274(9) 0.0513(12) 0.0607(12) 0.0050(10) 0.0123(8) -0.0071(9)
C10 0.0287(9) 0.0333(9) 0.0357(9) 0.0024(7) 0.0068(7) 0.0002(7)
C11 0.0262(8) 0.0249(8) 0.0239(8) 0.0023(6) 0.0062(6) 0.0014(6)
C12 0.0371(9) 0.0328(9) 0.0262(8) -0.0003(7) 0.0073(7) -0.0057(7)
C13 0.0474(11) 0.0397(10) 0.0261(8) -0.0040(7) 0.0103(7) -0.0029(8)
C14 0.0353(9) 0.0483(11) 0.0273(8) 0.0037(8) 0.0119(7) 0.0034(8)
C15 0.0272(8) 0.0412(10) 0.0321(9) 0.0086(7) 0.0076(7) -0.0026(7)
C16 0.0293(9) 0.0308(9) 0.0260(8) 0.0011(7) 0.0049(6) -0.0007(7)
C17 0.0290(8) 0.0262(8) 0.0253(8) -0.0044(6) 0.0044(6) 0.0009(7)
C18 0.0375(10) 0.0265(9) 0.0392(9) -0.0017(7) 0.0139(8) 0.0035(7)
C19 0.0472(11) 0.0313(10) 0.0573(12) -0.0037(8) 0.0264(9) -0.0079(8)
C20 0.0367(10) 0.0474(12) 0.0510(11) -0.0077(9) 0.0224(9) -0.0019(9)
C21 0.0375(10) 0.0350(10) 0.0427(10) -0.0091(8) 0.0140(8) 0.0080(8)
C22 0.0346(9) 0.0268(9) 0.0319(8) -0.0035(7) 0.0074(7) 0.0001(7)
C23 0.0288(8) 0.0242(8) 0.0244(8) -0.0027(6) 0.0079(6) 0.0036(6)
C24 0.0348(9) 0.0242(8) 0.0242(8) -0.0011(6) 0.0066(6) 0.0027(7)
C25 0.0336(9) 0.0244(8) 0.0337(9) -0.0051(7) 0.0099(7) -0.0021(7)
C26 0.0284(8) 0.0320(9) 0.0323(8) -0.0091(7) 0.0014(7) 0.0026(7)
C27 0.0335(9) 0.0329(9) 0.0256(8) -0.0003(7) 0.0043(7) 0.0103(7)
C28 0.0306(8) 0.0237(8) 0.0284(8) 0.0007(6) 0.0093(6) 0.0032(7)
C29 0.0279(8) 0.0299(9) 0.0283(8) 0.0055(7) 0.0030(6) 0.0063(7)
C30 0.0272(9) 0.0369(9) 0.0329(9) 0.0078(7) 0.0056(7) 0.0065(7)
C31 0.0417(10) 0.0449(11) 0.0270(9) 0.0023(8) 0.0085(7) 0.0121(9)
C32 0.0407(10) 0.0371(10) 0.0339(9) -0.0058(8) -0.0026(8) 0.0083(8)
C33 0.0296(9) 0.0311(9) 0.0434(10) -0.0006(8) 0.0031(7) 0.0038(7)
C34 0.0306(9) 0.0317(9) 0.0312(8) 0.0043(7) 0.0077(7) 0.0082(7)
C35 0.0249(8) 0.0244(8) 0.0215(7) -0.0006(6) 0.0051(6) 0.0016(6)
C36 0.0262(8) 0.0299(9) 0.0272(8) -0.0026(6) 0.0055(6) -0.0009(7)
C37 0.0263(8) 0.0276(8) 0.0222(7) -0.0020(6) 0.0024(6) 0.0045(7)
C38 0.0342(9) 0.0290(9) 0.0257(8) 0.0007(6) 0.0072(7) 0.0044(7)
C39 0.0492(11) 0.0269(9) 0.0348(9) 0.0056(7) 0.0095(8) 0.0056(8)
C40 0.0531(12) 0.0286(9) 0.0436(10) 0.0006(8) 0.0112(9) 0.0133(8)
C41 0.0416(10) 0.0389(11) 0.0440(10) -0.0038(8) 0.0151(8) 0.0123(8)
C42 0.0323(9) 0.0318(9) 0.0358(9) -0.0002(7) 0.0097(7) 0.0023(7)

loop_
_atom_type_symbol
_atom_type_description
_atom_type_scat_dispersion_real
_atom_type_scat_dispersion_imag
_atom_type_scat_source
C C 0.0181 0.0091 'International Tables Vol C Tables 4.2.6.8 and 6.1.1.4'
H H 0.0000 0.0000 'International Tables Vol C Tables 4.2.6.8 and 6.1.1.4'
B B 0.0090 0.0039 'International Tables Vol C Tables 4.2.6.8 and 6.1.1.4'
O O 0.0492 0.0322 'International Tables Vol C Tables 4.2.6.8 and 6.1.1.4'
F F 0.0727 0.0534 'International Tables Vol C Tables 4.2.6.8 and 6.1.1.4'
Si Si 0.2541 0.3302 'International Tables Vol C Tables 4.2.6.8 and 6.1.1.4'
P P 0.2955 0.4335 'International Tables Vol C Tables 4.2.6.8 and 6.1.1.4'

loop_
_geom_angle_atom_site_label_1
_geom_angle_atom_site_label_2
_geom_angle_atom_site_label_3
_geom_angle
C2 P1 C5 112.64(7)
C2 P1 C11 109.75(7)
C5 P1 C11 109.42(7)
C2 P1 C35 105.23(7)
C5 P1 C35 106.52(7)
C11 P1 C35 113.25(7)
C3 Si1 C4 107.78(10)
C3 Si1 C2 111.08(8)
C4 Si1 C2 108.53(8)
C3 Si1 C29 110.97(9)
C4 Si1 C29 108.82(8)
C2 Si1 C29 109.59(7)
O1 B1 C1 111.82(13)
O1 B1 C17 109.96(13)
C1 B1 C17 106.21(13)
O1 B1 C23 109.44(13)
C1 B1 C23 112.87(13)
C17 B1 C23 106.33(12)
C35 O1 B1 120.39(12)
C2 C1 B1 128.40(15)
C2 C1 H1A 115.8
B1 C1 H1A 115.8
C1 C2 P1 115.93(12)
C1 C2 Si1 118.77(12)
P1 C2 Si1 125.17(9)
Si1 C3 H3A 109.5
Si1 C3 H3B 109.5
H3A C3 H3B 109.5
Si1 C3 H3C 109.5
H3A C3 H3C 109.5
H3B C3 H3C 109.5
Si1 C4 H4A 109.5
Si1 C4 H4B 109.5
H4A C4 H4B 109.5
Si1 C4 H4C 109.5
H4A C4 H4C 109.5
H4B C4 H4C 109.5
C10 C5 C6 119.53(15)
C10 C5 P1 119.71(13)
C6 C5 P1 120.57(12)
C7 C6 C5 119.89(16)
C7 C6 H6A 120.1
C5 C6 H6A 120.1
C8 C7 C6 120.34(18)
C8 C7 H7A 119.8
C6 C7 H7A 119.8
C7 C8 C9 120.15(18)
C7 C8 H8A 119.9
C9 C8 H8A 119.9
C8 C9 C10 120.40(18)
C8 C9 H9A 119.8
C10 C9 H9A 119.8
C9 C10 C5 119.66(17)
C9 C10 H10A 120.2
C5 C10 H10A 120.2
C16 C11 C12 119.22(14)
C16 C11 P1 118.58(12)
C12 C11 P1 122.20(12)
C13 C12 C11 120.05(16)
C13 C12 H12A 120.0
C11 C12 H12A 120.0
C14 C13 C12 120.29(17)
C14 C13 H13A 119.9
C12 C13 H13A 119.9
C13 C14 C15 120.14(16)
C13 C14 H14A 119.9
C15 C14 H14A 119.9
C14 C15 C16 119.98(16)
C14 C15 H15A 120.0
C16 C15 H15A 120.0
C15 C16 C11 120.27(16)
C15 C16 H16A 119.9
C11 C16 H16A 119.9
C18 C17 C22 112.99(15)
C18 C17 B1 127.34(14)
C22 C17 B1 119.58(14)
F1 C18 C19 115.38(15)
F1 C18 C17 120.85(15)
C19 C18 C17 123.73(16)
F2 C19 C20 119.06(17)
F2 C19 C18 120.43(17)
C20 C19 C18 120.50(17)
F3 C20 C21 120.68(18)
F3 C20 C19 120.86(18)
C21 C20 C19 118.45(17)
F4 C21 C20 119.79(16)
F4 C21 C22 120.80(17)
C20 C21 C22 119.41(16)
F5 C22 C21 115.31(15)
F5 C22 C17 119.78(15)
C21 C22 C17 124.90(16)
C24 C23 C28 113.77(15)
C24 C23 B1 126.40(14)
C28 C23 B1 119.62(14)
F6 C24 C25 115.35(15)
F6 C24 C23 120.45(14)
C25 C24 C23 124.12(15)
F7 C25 C26 119.38(15)
F7 C25 C24 121.14(15)
C26 C25 C24 119.47(16)
F8 C26 C27 120.61(15)
F8 C26 C25 120.27(16)
C27 C26 C25 119.11(15)
F9 C27 C26 119.89(15)
F9 C27 C28 120.77(16)
C26 C27 C28 119.34(15)
F10 C28 C27 115.94(14)
F10 C28 C23 119.95(15)
C27 C28 C23 124.11(16)
C30 C29 C34 114.70(16)
C30 C29 Si1 125.58(13)
C34 C29 Si1 119.61(13)
F11 C30 C31 116.59(15)
F11 C30 C29 120.24(16)
C31 C30 C29 123.17(17)
F12 C31 C30 120.99(18)
F12 C31 C32 119.15(16)
C30 C31 C32 119.86(16)
F13 C32 C31 120.53(17)
F13 C32 C33 120.10(18)
C31 C32 C33 119.37(16)
F14 C33 C34 121.15(16)
F14 C33 C32 120.03(16)
C34 C33 C32 118.82(17)
F15 C34 C33 116.82(16)
F15 C34 C29 119.11(15)
C33 C34 C29 124.06(16)
O1 C35 C37 110.02(12)
O1 C35 C36 113.57(12)
C37 C35 C36 111.54(13)
O1 C35 P1 101.93(10)
C37 C35 P1 106.83(10)
C36 C35 P1 112.37(11)
C35 C36 H36A 109.5
C35 C36 H36B 109.5
H36A C36 H36B 109.5
C35 C36 H36C 109.5
H36A C36 H36C 109.5
H36B C36 H36C 109.5
C38 C37 C42 118.79(15)
C38 C37 C35 120.45(14)
C42 C37 C35 120.63(15)
C39 C38 C37 120.32(16)
C39 C38 H38A 119.8
C37 C38 H38A 119.8
C40 C39 C38 120.59(18)
C40 C39 H39A 119.7
C38 C39 H39A 119.7
C39 C40 C41 119.52(17)
C39 C40 H40A 120.2
C41 C40 H40A 120.2
C40 C41 C42 120.29(17)
C40 C41 H41A 119.9
C42 C41 H41A 119.9
C41 C42 C37 120.47(17)
C41 C42 H42A 119.8
C37 C42 H42A 119.8

loop_
_geom_bond_atom_site_label_1
_geom_bond_atom_site_label_2
_geom_bond_distance
P1 C2 1.7870(16)
P1 C5 1.7945(16)
P1 C11 1.8088(15)
P1 C35 1.8912(15)
Si1 C3 1.858(2)
Si1 C4 1.8660(19)
Si1 C2 1.8800(16)
Si1 C29 1.9005(17)
B1 O1 1.493(2)
B1 C1 1.615(2)
B1 C17 1.657(2)
B1 C23 1.666(2)
F1 C18 1.349(2)
F2 C19 1.342(2)
F3 C20 1.341(2)
F4 C21 1.348(2)
F5 C22 1.352(2)
F6 C24 1.3548(19)
F7 C25 1.347(2)
F8 C26 1.346(2)
F9 C27 1.342(2)
F10 C28 1.348(2)
F11 C30 1.347(2)
F12 C31 1.341(2)
F13 C32 1.332(2)
F14 C33 1.336(2)
F15 C34 1.351(2)
O1 C35 1.4078(19)
C1 C2 1.347(2)
C1 H1A 0.9500
C3 H3A 0.9800
C3 H3B 0.9800
C3 H3C 0.9800
C4 H4A 0.9800
C4 H4B 0.9800
C4 H4C 0.9800
C5 C10 1.387(2)
C5 C6 1.401(2)
C6 C7 1.375(3)
C6 H6A 0.9500
C7 C8 1.375(3)
C7 H7A 0.9500
C8 C9 1.380(3)
C8 H8A 0.9500
C9 C10 1.384(3)
C9 H9A 0.9500
C10 H10A 0.9500
C11 C16 1.390(2)
C11 C12 1.392(2)
C12 C13 1.385(3)
C12 H12A 0.9500
C13 C14 1.375(3)
C13 H13A 0.9500
C14 C15 1.382(3)
C14 H14A 0.9500
C15 C16 1.384(2)
C15 H15A 0.9500
C16 H16A 0.9500
C17 C18 1.387(3)
C17 C22 1.391(2)
C18 C19 1.377(3)
C19 C20 1.373(3)
C20 C21 1.370(3)
C21 C22 1.375(3)
C23 C24 1.383(2)
C23 C28 1.388(2)
C24 C25 1.379(2)
C25 C26 1.374(3)
C26 C27 1.375(3)
C27 C28 1.379(2)
C29 C30 1.385(2)
C29 C34 1.387(3)
C30 C31 1.372(3)
C31 C32 1.377(3)
C32 C33 1.381(3)
C33 C34 1.373(3)
C35 C37 1.522(2)
C35 C36 1.524(2)
C36 H36A 0.9800
C36 H36B 0.9800
C36 H36C 0.9800
C37 C38 1.388(2)
C37 C42 1.396(2)
C38 C39 1.386(3)
C38 H38A 0.9500
C39 C40 1.380(3)
C39 H39A 0.9500
C40 C41 1.383(3)
C40 H40A 0.9500
C41 C42 1.384(3)
C41 H41A 0.9500
C42 H42A 0.9500
